data_4311929
loop_
_publ_author_name
'Reto Dorta'
'Romano Dorta'
'Linda J. W. Shimon'
'David Milstein'

_publ_section_title
;
 New Ligand Systems Incorporating Two and Three 4,4'-Bipyridine Units.
 Characterization of Bi- and Trimetallic Rhodium and Iridium Complexes
;
_journal_name_full 'Inorganic Chemistry'
_journal_page_first 7180
_journal_page_last 7186
_journal_paper_doi 10.1021/ic049285x
_journal_volume 43
_journal_year 2004
_chemical_formula_sum 'C60 H53 B2 F8 N5 O2 Rh2'
_chemical_formula_weight 1255.51
_space_group_IT_number 14
_symmetry_cell_setting monoclinic
_symmetry_space_group_name_Hall '-P 2yn'
_symmetry_space_group_name_H-M 'P 1 21/n 1'
_atom_sites_solution_hydrogens geom
_atom_sites_solution_primary direct
_atom_sites_solution_secondary difmap
_audit_creation_method SHELXL-97
_cell_angle_alpha 90.00
_cell_angle_beta 98.96(3)
_cell_angle_gamma 90.00
_cell_formula_units_Z 4
_cell_length_a 12.237(2)
_cell_length_b 16.728(3)
_cell_length_c 25.783(5)
_cell_measurement_temperature 293(2)
_cell_measurement_theta_max 22.0
_cell_measurement_theta_min 4.0
_cell_volume 5213.4(17)
_computing_structure_refinement 'SHELXL-97 (Sheldrick, 1997)'
_computing_structure_solution 'SHELXS-97 (Sheldrick, 1990)'
_diffrn_ambient_temperature 293(2)
_diffrn_measured_fraction_theta_full 0.971
_diffrn_measured_fraction_theta_max 0.971
_diffrn_measurement_device_type 'Nonius KappaCCD'
_diffrn_measurement_method 'phi and omega scans'
_diffrn_radiation_monochromator graphite
_diffrn_radiation_source 'fine-focus sealed tube'
_diffrn_radiation_type MoK\a
_diffrn_radiation_wavelength 0.71073
_diffrn_reflns_av_R_equivalents 0.0000
_diffrn_reflns_av_sigmaI/netI 0.0524
_diffrn_reflns_limit_h_max 13
_diffrn_reflns_limit_h_min 0
_diffrn_reflns_limit_k_max 18
_diffrn_reflns_limit_k_min 0
_diffrn_reflns_limit_l_max 28
_diffrn_reflns_limit_l_min -28
_diffrn_reflns_number 7257
_diffrn_reflns_theta_full 23.24
_diffrn_reflns_theta_max 23.24
_diffrn_reflns_theta_min 2.91
_exptl_absorpt_coefficient_mu 0.713
_exptl_absorpt_correction_type none
_exptl_crystal_colour orange
_exptl_crystal_density_diffrn 1.600
_exptl_crystal_density_method 'not measured'
_exptl_crystal_description needle
_exptl_crystal_F_000 2544
_exptl_crystal_size_max 0.1
_exptl_crystal_size_mid 0.05
_exptl_crystal_size_min 0.01
_refine_diff_density_max 1.591
_refine_diff_density_min -0.667
_refine_diff_density_rms 0.094
_refine_ls_extinction_method none
_refine_ls_goodness_of_fit_ref 1.020
_refine_ls_hydrogen_treatment mixed
_refine_ls_matrix_type full
_refine_ls_number_parameters 700
_refine_ls_number_reflns 7257
_refine_ls_number_restraints 0
_refine_ls_restrained_S_all 1.020
_refine_ls_R_factor_all 0.0664
_refine_ls_R_factor_gt 0.0489
_refine_ls_shift/su_max 0.002
_refine_ls_shift/su_mean 0.000
_refine_ls_structure_factor_coef Fsqd
_refine_ls_weighting_details 'calc w=1/[\s^2^(Fo^2^)+(0.0413P)^2^+26.6254P] where P=(Fo^2^+2Fc^2^)/3'
_refine_ls_weighting_scheme calc
_refine_ls_wR_factor_gt 0.1141
_refine_ls_wR_factor_ref 0.1235
_reflns_number_gt 5748
_reflns_number_total 7257
_reflns_threshold_expression >2sigma(I)
_cod_data_source_file ic049285xsi20040601_011027.cif
_cod_data_source_block m138_3
_cod_depositor_comments
;
The following automatic conversions were performed:

data name '_atom_site_symetry_multiplicity' was replaced with
'_atom_site_symmetry_multiplicity' as specified in the replacement
file 'data/replacement-values/replacement_tags.lst'.

Automatic conversion script
Id: cif_correct_tags 9268 2022-04-12 08:56:07Z antanas 
;
_cod_original_cell_volume 5213.4(16)
_cod_database_code 4311929

loop_
_symmetry_equiv_pos_as_xyz
'x, y, z'
'-x+1/2, y+1/2, -z+1/2'
'-x, -y, -z'
'x-1/2, -y-1/2, z-1/2'

loop_
_atom_site_label
_atom_site_type_symbol
_atom_site_fract_x
_atom_site_fract_y
_atom_site_fract_z
_atom_site_U_iso_or_equiv
_atom_site_adp_type
_atom_site_occupancy
_atom_site_symmetry_multiplicity
_atom_site_calc_flag
_atom_site_refinement_flags
_atom_site_disorder_assembly
_atom_site_disorder_group
Rh1 Rh 0.84285(4) 0.67539(3) 0.238517(19) 0.02570(15) Uani 1 1 d . . .
Rh2 Rh 1.24161(4) 0.81438(3) 0.059251(18) 0.02695(15) Uani 1 1 d . . .
C11 C 0.7144(5) 0.7150(4) 0.1787(3) 0.0337(15) Uani 1 1 d . . .
H11A H 0.6983 0.7704 0.1714 0.080 Uiso 1 1 d R . .
C12 C 0.7389(5) 0.6553(4) 0.1366(2) 0.0335(15) Uani 1 1 d . . .
H12 H 0.7514 0.6773 0.1028 0.040 Uiso 1 1 calc R . .
C13 C 0.8344(5) 0.6085(4) 0.1687(2) 0.0334(15) Uani 1 1 d . . .
H13A H 0.8988 0.5920 0.1545 0.080 Uiso 1 1 d R . .
C14 C 0.7882(5) 0.5637(3) 0.2046(2) 0.0284(14) Uani 1 1 d . . .
H14A H 0.8172 0.5133 0.2182 0.080 Uiso 1 1 d R . .
C15 C 0.6634(5) 0.5839(4) 0.1958(2) 0.0328(15) Uani 1 1 d . . .
H15 H 0.6139 0.5472 0.2105 0.039 Uiso 1 1 calc R . .
C16 C 0.6685(5) 0.6707(4) 0.2152(2) 0.0333(15) Uani 1 1 d . . .
H16A H 0.6168 0.6923 0.2359 0.080 Uiso 1 1 d R . .
C17 C 0.6431(5) 0.5967(4) 0.1362(2) 0.0339(15) Uani 1 1 d . . .
H17A H 0.6524 0.5483 0.1167 0.041 Uiso 1 1 calc R . .
H17B H 0.5716 0.6207 0.1237 0.041 Uiso 1 1 calc R . .
C21 C 1.3547(5) 0.9045(3) 0.0907(3) 0.0344(15) Uani 1 1 d . . .
H21A H 1.4250 0.8930 0.1115 0.080 Uiso 1 1 d R . .
C22 C 1.2517(5) 0.9092(3) 0.0054(2) 0.0348(15) Uani 1 1 d . . .
H22A H 1.2527 0.9008 -0.0313 0.080 Uiso 1 1 d R . .
C23 C 1.1840(6) 0.9712(4) 0.0758(3) 0.0384(16) Uani 1 1 d . . .
H23 H 1.1229 0.9966 0.0900 0.046 Uiso 1 1 calc R . .
C24 C 1.2591(5) 0.9137(3) 0.1118(2) 0.0320(15) Uani 1 1 d . . .
H24A H 1.2560 0.9086 0.1487 0.080 Uiso 1 1 d R . .
C25 C 1.1546(5) 0.9177(3) 0.0268(2) 0.0340(15) Uani 1 1 d . . .
H25A H 1.0820 0.9157 0.0065 0.080 Uiso 1 1 d R . .
C26 C 1.3422(5) 0.9567(4) 0.0409(2) 0.0360(15) Uani 1 1 d . . .
H26 H 1.4095 0.9703 0.0266 0.043 Uiso 1 1 calc R . .
C27 C 1.2728(6) 1.0264(4) 0.0580(3) 0.0419(17) Uani 1 1 d . . .
H27A H 1.2431 1.0611 0.0291 0.050 Uiso 1 1 calc R . .
H27B H 1.3126 1.0576 0.0866 0.050 Uiso 1 1 calc R . .
N5 N 0.8643(4) 0.7675(3) 0.29373(19) 0.0270(11) Uani 1 1 d . . .
C51 C 0.7863(5) 0.8186(3) 0.3049(2) 0.0290(14) Uani 1 1 d . . .
H51 H 0.7206 0.8229 0.2814 0.035 Uiso 1 1 calc R . .
C52 C 0.7999(5) 0.8648(3) 0.3496(2) 0.0322(15) Uani 1 1 d . . .
H52 H 0.7439 0.8994 0.3558 0.039 Uiso 1 1 calc R . .
C53 C 0.8969(5) 0.8601(4) 0.3855(2) 0.0318(14) Uani 1 1 d . . .
C54 C 0.9791(5) 0.8100(3) 0.3722(2) 0.0280(14) Uani 1 1 d . . .
H54 H 1.0468 0.8070 0.3943 0.034 Uiso 1 1 calc R . .
C55 C 0.9626(4) 0.7647(3) 0.3272(2) 0.0251(13) Uani 1 1 d . . .
C56 C 0.9143(6) 0.9041(4) 0.4373(3) 0.0453(18) Uani 1 1 d . . .
H56A H 0.9214 0.8661 0.4656 0.068 Uiso 1 1 calc R . .
H56B H 0.8520 0.9383 0.4393 0.068 Uiso 1 1 calc R . .
H56C H 0.9803 0.9357 0.4400 0.068 Uiso 1 1 calc R . .
N6 N 1.0038(4) 0.6538(3) 0.27492(18) 0.0238(11) Uani 1 1 d . . .
C61 C 1.0438(4) 0.7065(3) 0.3130(2) 0.0218(12) Uani 1 1 d . . .
C62 C 1.1534(5) 0.7055(3) 0.3367(2) 0.0252(13) Uani 1 1 d . . .
H62 H 1.1788 0.7424 0.3628 0.030 Uiso 1 1 calc R . .
C63 C 1.2255(4) 0.6488(3) 0.3211(2) 0.0239(13) Uani 1 1 d . . .
C64 C 1.1829(5) 0.5920(3) 0.2843(2) 0.0266(13) Uani 1 1 d . . .
H64 H 1.2278 0.5514 0.2747 0.032 Uiso 1 1 calc R . .
C65 C 1.0726(4) 0.5965(3) 0.2620(2) 0.0237(13) Uani 1 1 d . . .
H65 H 1.0447 0.5585 0.2371 0.028 Uiso 1 1 calc R . .
N7 N 1.1744(4) 0.7230(3) 0.00977(18) 0.0265(11) Uani 1 1 d . . .
C71 C 1.1088(5) 0.7328(4) -0.0363(2) 0.0318(15) Uani 1 1 d . . .
H71 H 1.0944 0.7845 -0.0487 0.038 Uiso 1 1 calc R . .
C72 C 1.0615(5) 0.6698(4) -0.0664(2) 0.0352(15) Uani 1 1 d . . .
H72 H 1.0150 0.6793 -0.0980 0.042 Uiso 1 1 calc R . .
C73 C 1.0840(5) 0.5925(3) -0.0491(2) 0.0285(14) Uani 1 1 d . . .
C74 C 1.1517(5) 0.5822(3) -0.0011(2) 0.0282(14) Uani 1 1 d . . .
H74 H 1.1681 0.5309 0.0118 0.034 Uiso 1 1 calc R . .
C75 C 1.1950(4) 0.6478(3) 0.0275(2) 0.0236(13) Uani 1 1 d . . .
C76 C 1.0342(6) 0.5221(4) -0.0807(2) 0.0393(16) Uani 1 1 d . . .
H76A H 0.9553 0.5281 -0.0880 0.059 Uiso 1 1 calc R . .
H76B H 1.0522 0.4737 -0.0612 0.059 Uiso 1 1 calc R . .
H76C H 1.0633 0.5195 -0.1132 0.059 Uiso 1 1 calc R . .
N8 N 1.2948(4) 0.7131(3) 0.10424(17) 0.0237(11) Uani 1 1 d . . .
C81 C 1.2613(4) 0.6423(3) 0.0804(2) 0.0240(13) Uani 1 1 d . . .
C82 C 1.2822(4) 0.5705(3) 0.1066(2) 0.0252(13) Uani 1 1 d . . .
H82 H 1.2599 0.5229 0.0896 0.030 Uiso 1 1 calc R . .
C83 C 1.3366(4) 0.5686(3) 0.1587(2) 0.0256(13) Uani 1 1 d . . .
C84 C 1.3700(4) 0.6411(3) 0.1820(2) 0.0257(13) Uani 1 1 d . . .
H84 H 1.4068 0.6426 0.2164 0.031 Uiso 1 1 calc R . .
C85 C 1.3482(4) 0.7113(3) 0.1538(2) 0.0253(13) Uani 1 1 d . . .
H85 H 1.3717 0.7594 0.1699 0.030 Uiso 1 1 calc R . .
C3 C 1.3493(5) 0.4894(4) 0.1849(2) 0.0318(15) Uani 1 1 d . . .
H3A H 1.2771 0.4689 0.1892 0.038 Uiso 1 1 calc R . .
H3B H 1.3827 0.4521 0.1632 0.038 Uiso 1 1 calc R . .
O3 O 1.4171(3) 0.4964(2) 0.23505(14) 0.0254(9) Uani 1 1 d . . .
C30 C 1.4249(4) 0.4305(3) 0.2672(2) 0.0227(13) Uani 1 1 d . . .
C31 C 1.3637(4) 0.3599(3) 0.2546(2) 0.0262(13) Uani 1 1 d . . .
H31 H 1.3150 0.3564 0.2232 0.031 Uiso 1 1 calc R . .
C32 C 1.3761(4) 0.2968(3) 0.2884(2) 0.0272(14) Uani 1 1 d . . .
H32 H 1.3356 0.2503 0.2795 0.033 Uiso 1 1 calc R . .
C33 C 1.4487(4) 0.3003(3) 0.3364(2) 0.0254(13) Uani 1 1 d . . .
C34 C 1.4621(5) 0.2347(3) 0.3714(2) 0.0298(14) Uani 1 1 d . . .
H34 H 1.4245 0.1873 0.3618 0.036 Uiso 1 1 calc R . .
C35 C 1.5293(5) 0.2395(4) 0.4190(3) 0.0364(16) Uani 1 1 d . . .
H35 H 1.5379 0.1956 0.4415 0.044 Uiso 1 1 calc R . .
C36 C 1.5851(5) 0.3113(4) 0.4335(2) 0.0325(15) Uani 1 1 d . . .
H36 H 1.6299 0.3151 0.4660 0.039 Uiso 1 1 calc R . .
C37 C 1.5747(5) 0.3754(3) 0.4008(2) 0.0294(14) Uani 1 1 d . . .
H37 H 1.6120 0.4225 0.4115 0.035 Uiso 1 1 calc R . .
C38 C 1.5073(4) 0.3718(3) 0.3500(2) 0.0228(13) Uani 1 1 d . . .
C39 C 1.4967(4) 0.4378(3) 0.3147(2) 0.0203(12) Uani 1 1 d . . .
C4 C 1.3466(5) 0.6545(3) 0.3427(2) 0.0283(14) Uani 1 1 d . . .
H4A H 1.3786 0.7008 0.3282 0.034 Uiso 1 1 calc R . .
H4B H 1.3564 0.6604 0.3806 0.034 Uiso 1 1 calc R . .
O4 O 1.4005(3) 0.5840(2) 0.32942(15) 0.0237(9) Uani 1 1 d . . .
C40 C 1.5144(4) 0.5832(3) 0.3363(2) 0.0199(12) Uani 1 1 d . . .
C41 C 1.5779(5) 0.6512(3) 0.3526(2) 0.0260(13) Uani 1 1 d . . .
H41 H 1.5431 0.6994 0.3575 0.031 Uiso 1 1 calc R . .
C42 C 1.6910(5) 0.6465(3) 0.3613(2) 0.0258(13) Uani 1 1 d . . .
H42 H 1.7324 0.6910 0.3740 0.031 Uiso 1 1 calc R . .
C43 C 1.7459(4) 0.5751(3) 0.3511(2) 0.0223(13) Uani 1 1 d . . .
C44 C 1.8628(5) 0.5702(4) 0.3584(2) 0.0299(14) Uani 1 1 d . . .
H44 H 1.9054 0.6132 0.3727 0.036 Uiso 1 1 calc R . .
C45 C 1.9127(5) 0.5026(4) 0.3446(2) 0.0335(15) Uani 1 1 d . . .
H45 H 1.9896 0.5000 0.3493 0.040 Uiso 1 1 calc R . .
C46 C 1.8502(5) 0.4368(4) 0.3233(2) 0.0312(15) Uani 1 1 d . . .
H46 H 1.8855 0.3918 0.3128 0.037 Uiso 1 1 calc R . .
C47 C 1.7377(4) 0.4387(3) 0.3182(2) 0.0243(13) Uani 1 1 d . . .
H47 H 1.6971 0.3941 0.3052 0.029 Uiso 1 1 calc R . .
C48 C 1.6811(4) 0.5081(3) 0.3325(2) 0.0215(12) Uani 1 1 d . . .
C49 C 1.5631(4) 0.5111(3) 0.3274(2) 0.0211(12) Uani 1 1 d . . .
B1 B 1.0470(5) 0.3658(4) 0.2254(3) 0.0253(15) Uani 1 1 d . . .
F1 F 0.9516(3) 0.4056(3) 0.20364(16) 0.0570(11) Uani 1 1 d . . .
F2 F 1.1026(4) 0.4035(3) 0.2662(2) 0.0842(17) Uani 1 1 d . . .
F3 F 1.1081(4) 0.3480(3) 0.18606(18) 0.0772(15) Uani 1 1 d . . .
F4 F 1.0139(5) 0.2928(3) 0.2426(2) 0.0958(19) Uani 1 1 d . . .
B2 B 1.2625(7) 0.8453(5) 0.4631(3) 0.043(2) Uani 1 1 d . . .
F5 F 1.3501(3) 0.8867(2) 0.48884(16) 0.0537(11) Uani 1 1 d . . .
F6 F 1.2267(4) 0.8805(2) 0.41504(17) 0.0728(15) Uani 1 1 d . . .
F7 F 1.2920(5) 0.7676(2) 0.45435(18) 0.0874(18) Uani 1 1 d . . .
F8 F 1.1792(5) 0.8420(4) 0.4914(2) 0.112(2) Uani 1 1 d . . .
C100 C 0.3993(8) 0.1873(6) -0.0475(4) 0.088(3) Uiso 1 1 d . . .
H10A H 0.4287 0.2222 -0.0715 0.132 Uiso 1 1 calc R . .
H10B H 0.3290 0.2073 -0.0412 0.132 Uiso 1 1 calc R . .
H10C H 0.3901 0.1347 -0.0623 0.132 Uiso 1 1 calc R . .
C101 C 0.4715(7) 0.1843(5) -0.0006(4) 0.063(2) Uiso 1 1 d . . .
N102 N 0.5432(9) 0.1873(7) 0.0351(4) 0.127(4) Uiso 1 1 d . . .

loop_
_atom_site_aniso_label
_atom_site_aniso_U_11
_atom_site_aniso_U_22
_atom_site_aniso_U_33
_atom_site_aniso_U_23
_atom_site_aniso_U_13
_atom_site_aniso_U_12
Rh1 0.0195(3) 0.0248(3) 0.0320(3) -0.0025(2) 0.0014(2) 0.00225(19)
Rh2 0.0343(3) 0.0229(3) 0.0223(3) -0.0014(2) 0.0003(2) -0.0058(2)
C11 0.025(3) 0.028(3) 0.044(4) 0.002(3) -0.007(3) 0.003(3)
C12 0.034(4) 0.037(4) 0.028(4) 0.004(3) -0.001(3) 0.001(3)
C13 0.033(3) 0.034(4) 0.033(4) -0.010(3) 0.001(3) 0.000(3)
C14 0.029(3) 0.019(3) 0.035(4) -0.005(3) 0.000(3) -0.004(2)
C15 0.027(3) 0.037(4) 0.033(4) 0.003(3) -0.002(3) -0.004(3)
C16 0.021(3) 0.044(4) 0.032(4) -0.002(3) -0.005(3) 0.004(3)
C17 0.029(3) 0.035(4) 0.036(4) -0.003(3) -0.002(3) -0.001(3)
C21 0.034(4) 0.029(3) 0.038(4) -0.012(3) 0.000(3) -0.010(3)
C22 0.056(4) 0.023(3) 0.026(4) 0.002(3) 0.007(3) -0.005(3)
C23 0.052(4) 0.031(4) 0.033(4) -0.002(3) 0.009(3) -0.003(3)
C24 0.044(4) 0.026(3) 0.026(3) -0.006(3) 0.005(3) -0.013(3)
C25 0.044(4) 0.025(3) 0.030(4) 0.006(3) -0.002(3) -0.002(3)
C26 0.044(4) 0.031(3) 0.038(4) -0.007(3) 0.021(3) -0.011(3)
C27 0.060(4) 0.030(4) 0.037(4) -0.009(3) 0.009(3) -0.010(3)
N5 0.024(3) 0.025(3) 0.032(3) -0.001(2) 0.005(2) 0.004(2)
C51 0.024(3) 0.024(3) 0.038(4) 0.002(3) 0.002(3) 0.004(3)
C52 0.032(4) 0.024(3) 0.040(4) 0.001(3) 0.005(3) 0.005(3)
C53 0.033(4) 0.033(3) 0.030(4) 0.001(3) 0.009(3) 0.005(3)
C54 0.025(3) 0.030(3) 0.029(3) 0.000(3) 0.002(3) 0.004(3)
C55 0.024(3) 0.024(3) 0.028(3) 0.005(3) 0.007(3) 0.001(2)
C56 0.054(4) 0.046(4) 0.035(4) -0.008(3) 0.004(3) 0.020(3)
N6 0.021(2) 0.022(2) 0.028(3) 0.004(2) 0.004(2) 0.002(2)
C61 0.020(3) 0.018(3) 0.026(3) 0.004(2) 0.001(3) 0.001(2)
C62 0.028(3) 0.024(3) 0.024(3) 0.001(2) 0.004(3) 0.005(2)
C63 0.024(3) 0.024(3) 0.025(3) 0.007(2) 0.007(3) 0.004(2)
C64 0.028(3) 0.022(3) 0.030(3) -0.001(3) 0.004(3) 0.004(2)
C65 0.019(3) 0.019(3) 0.033(3) 0.002(2) 0.004(3) -0.004(2)
N7 0.031(3) 0.027(3) 0.019(3) -0.002(2) -0.002(2) -0.009(2)
C71 0.046(4) 0.025(3) 0.022(3) 0.004(3) -0.003(3) -0.005(3)
C72 0.046(4) 0.032(4) 0.023(3) 0.003(3) -0.008(3) -0.007(3)
C73 0.032(3) 0.032(3) 0.022(3) -0.001(3) 0.005(3) -0.010(3)
C74 0.033(3) 0.023(3) 0.028(3) 0.001(3) 0.003(3) -0.001(3)
C75 0.026(3) 0.027(3) 0.019(3) 0.001(2) 0.005(2) -0.001(2)
C76 0.061(4) 0.028(3) 0.026(4) -0.005(3) -0.004(3) -0.009(3)
N8 0.025(3) 0.025(3) 0.020(3) -0.002(2) 0.000(2) -0.005(2)
C81 0.020(3) 0.025(3) 0.028(3) -0.003(3) 0.008(3) 0.001(2)
C82 0.021(3) 0.028(3) 0.026(3) -0.006(3) 0.000(3) -0.005(2)
C83 0.017(3) 0.031(3) 0.029(3) 0.000(3) 0.004(3) 0.003(2)
C84 0.024(3) 0.030(3) 0.020(3) -0.003(3) -0.005(3) -0.002(2)
C85 0.024(3) 0.030(3) 0.022(3) -0.007(3) 0.003(3) -0.007(2)
C3 0.031(3) 0.035(3) 0.026(3) -0.005(3) -0.008(3) 0.004(3)
O3 0.028(2) 0.022(2) 0.024(2) 0.0002(17) -0.0060(17) -0.0002(16)
C30 0.022(3) 0.021(3) 0.026(3) -0.001(2) 0.005(3) 0.006(2)
C31 0.025(3) 0.023(3) 0.029(3) -0.010(3) -0.001(3) 0.004(2)
C32 0.021(3) 0.023(3) 0.037(4) -0.010(3) 0.004(3) -0.001(2)
C33 0.021(3) 0.021(3) 0.036(4) 0.000(3) 0.010(3) 0.003(2)
C34 0.025(3) 0.025(3) 0.042(4) -0.001(3) 0.011(3) -0.001(2)
C35 0.035(4) 0.029(3) 0.047(4) 0.011(3) 0.011(3) 0.007(3)
C36 0.031(3) 0.035(4) 0.031(4) 0.008(3) 0.001(3) 0.005(3)
C37 0.027(3) 0.029(3) 0.032(4) 0.000(3) 0.004(3) 0.002(3)
C38 0.015(3) 0.026(3) 0.028(3) -0.001(3) 0.005(2) 0.007(2)
C39 0.016(3) 0.023(3) 0.023(3) -0.001(2) 0.004(2) 0.005(2)
C4 0.029(3) 0.026(3) 0.030(4) -0.003(3) 0.001(3) 0.007(3)
O4 0.018(2) 0.022(2) 0.031(2) -0.0044(17) 0.0018(17) 0.0032(16)
C40 0.024(3) 0.025(3) 0.011(3) -0.001(2) 0.003(2) -0.001(2)
C41 0.032(3) 0.020(3) 0.026(3) 0.002(2) 0.004(3) 0.003(2)
C42 0.031(3) 0.021(3) 0.025(3) 0.001(2) 0.007(3) -0.005(2)
C43 0.021(3) 0.028(3) 0.018(3) 0.004(2) 0.001(2) 0.000(2)
C44 0.023(3) 0.033(3) 0.033(4) 0.011(3) 0.001(3) -0.004(3)
C45 0.018(3) 0.038(4) 0.044(4) 0.019(3) 0.001(3) 0.000(3)
C46 0.020(3) 0.030(3) 0.042(4) 0.007(3) 0.003(3) 0.008(3)
C47 0.024(3) 0.026(3) 0.024(3) 0.002(2) 0.005(3) 0.002(2)
C48 0.022(3) 0.026(3) 0.014(3) 0.004(2) 0.000(2) 0.004(2)
C49 0.025(3) 0.026(3) 0.012(3) 0.001(2) 0.001(2) 0.002(2)
B1 0.029(4) 0.017(3) 0.028(4) -0.003(3) -0.001(3) 0.002(3)
F1 0.031(2) 0.087(3) 0.050(3) 0.012(2) -0.0037(18) 0.017(2)
F2 0.060(3) 0.076(3) 0.101(4) -0.057(3) -0.036(3) 0.027(2)
F3 0.050(3) 0.120(4) 0.059(3) -0.016(3) 0.001(2) 0.018(3)
F4 0.104(4) 0.063(3) 0.110(4) 0.036(3) -0.018(3) -0.023(3)
B2 0.041(5) 0.038(5) 0.045(5) 0.010(4) -0.004(4) -0.006(4)
F5 0.049(2) 0.040(2) 0.063(3) -0.004(2) -0.017(2) -0.0088(18)
F6 0.097(4) 0.047(3) 0.059(3) 0.024(2) -0.034(3) -0.019(2)
F7 0.149(5) 0.034(3) 0.062(3) 0.000(2) -0.037(3) -0.005(3)
F8 0.071(4) 0.169(6) 0.101(5) 0.023(4) 0.027(3) -0.020(4)

loop_
_atom_type_symbol
_atom_type_description
_atom_type_scat_dispersion_real
_atom_type_scat_dispersion_imag
_atom_type_scat_source
C C 0.0033 0.0016 'International Tables Vol C Tables 4.2.6.8 and 6.1.1.4'
H H 0.0000 0.0000 'International Tables Vol C Tables 4.2.6.8 and 6.1.1.4'
B B 0.0013 0.0007 'International Tables Vol C Tables 4.2.6.8 and 6.1.1.4'
N N 0.0061 0.0033 'International Tables Vol C Tables 4.2.6.8 and 6.1.1.4'
O O 0.0106 0.0060 'International Tables Vol C Tables 4.2.6.8 and 6.1.1.4'
F F 0.0171 0.0103 'International Tables Vol C Tables 4.2.6.8 and 6.1.1.4'
Rh Rh -1.1178 0.9187 'International Tables Vol C Tables 4.2.6.8 and 6.1.1.4'

loop_
_geom_angle_atom_site_label_1
_geom_angle_atom_site_label_2
_geom_angle_atom_site_label_3
_geom_angle
_geom_angle_site_symmetry_1
_geom_angle_site_symmetry_3
_geom_angle_publ_flag
N6 Rh1 N5 79.05(18) . . ?
N6 Rh1 C13 102.1(2) . . ?
N5 Rh1 C13 163.5(2) . . ?
N6 Rh1 C14 104.4(2) . . ?
N5 Rh1 C14 158.1(2) . . ?
C13 Rh1 C14 38.0(2) . . ?
N6 Rh1 C16 163.8(2) . . ?
N5 Rh1 C16 103.6(2) . . ?
C13 Rh1 C16 79.9(2) . . ?
C14 Rh1 C16 67.3(2) . . ?
N6 Rh1 C11 157.3(2) . . ?
N5 Rh1 C11 105.4(2) . . ?
C13 Rh1 C11 67.3(2) . . ?
C14 Rh1 C11 80.0(2) . . ?
C16 Rh1 C11 37.9(2) . . ?
N7 Rh2 N8 78.72(17) . . ?
N7 Rh2 C21 158.5(2) . . ?
N8 Rh2 C21 103.6(2) . . ?
N7 Rh2 C22 101.9(2) . . ?
N8 Rh2 C22 156.8(2) . . ?
C21 Rh2 C22 67.5(2) . . ?
N7 Rh2 C25 103.3(2) . . ?
N8 Rh2 C25 164.7(2) . . ?
C21 Rh2 C25 80.2(2) . . ?
C22 Rh2 C25 38.2(2) . . ?
N7 Rh2 C24 162.6(2) . . ?
N8 Rh2 C24 106.6(2) . . ?
C21 Rh2 C24 37.7(2) . . ?
C22 Rh2 C24 79.8(2) . . ?
C25 Rh2 C24 67.2(2) . . ?
C16 C11 C12 106.0(5) . . ?
C16 C11 Rh1 70.9(3) . . ?
C12 C11 Rh1 96.0(4) . . ?
C17 C12 C13 101.3(5) . . ?
C17 C12 C11 100.8(5) . . ?
C13 C12 C11 99.6(5) . . ?
C14 C13 C12 106.3(5) . . ?
C14 C13 Rh1 71.7(3) . . ?
C12 C13 Rh1 97.0(4) . . ?
C13 C14 C15 106.4(5) . . ?
C13 C14 Rh1 70.3(3) . . ?
C15 C14 Rh1 96.3(4) . . ?
C17 C15 C16 100.7(5) . . ?
C17 C15 C14 100.4(5) . . ?
C16 C15 C14 99.7(4) . . ?
C11 C16 C15 106.6(5) . . ?
C11 C16 Rh1 71.2(3) . . ?
C15 C16 Rh1 96.6(4) . . ?
C12 C17 C15 94.4(5) . . ?
C24 C21 C26 106.7(5) . . ?
C24 C21 Rh2 71.7(3) . . ?
C26 C21 Rh2 96.3(4) . . ?
C25 C22 C26 106.9(5) . . ?
C25 C22 Rh2 71.2(3) . . ?
C26 C22 Rh2 96.2(4) . . ?
C24 C23 C25 100.0(5) . . ?
C24 C23 C27 99.9(5) . . ?
C25 C23 C27 100.9(5) . . ?
C21 C24 C23 107.1(5) . . ?
C21 C24 Rh2 70.6(3) . . ?
C23 C24 Rh2 96.4(4) . . ?
C22 C25 C23 106.2(5) . . ?
C22 C25 Rh2 70.6(3) . . ?
C23 C25 Rh2 96.4(4) . . ?
C21 C26 C22 99.8(5) . . ?
C21 C26 C27 100.2(5) . . ?
C22 C26 C27 100.5(5) . . ?
C26 C27 C23 94.4(5) . . ?
C51 N5 C55 118.0(5) . . ?
C51 N5 Rh1 126.6(4) . . ?
C55 N5 Rh1 114.3(4) . . ?
N5 C51 C52 122.5(5) . . ?
C51 C52 C53 120.5(6) . . ?
C52 C53 C54 116.4(6) . . ?
C52 C53 C56 123.4(6) . . ?
C54 C53 C56 120.2(5) . . ?
C55 C54 C53 121.5(5) . . ?
N5 C55 C54 121.0(5) . . ?
N5 C55 C61 115.2(5) . . ?
C54 C55 C61 123.7(5) . . ?
C65 N6 C61 118.2(5) . . ?
C65 N6 Rh1 126.5(4) . . ?
C61 N6 Rh1 115.1(3) . . ?
N6 C61 C62 121.8(5) . . ?
N6 C61 C55 115.3(5) . . ?
C62 C61 C55 122.8(5) . . ?
C61 C62 C63 119.6(5) . . ?
C64 C63 C62 118.4(5) . . ?
C64 C63 C4 122.7(5) . . ?
C62 C63 C4 118.8(5) . . ?
C65 C64 C63 119.0(5) . . ?
N6 C65 C64 122.7(5) . . ?
C71 N7 C75 118.1(5) . . ?
C71 N7 Rh2 125.5(4) . . ?
C75 N7 Rh2 116.3(4) . . ?
N7 C71 C72 123.1(5) . . ?
C71 C72 C73 119.1(5) . . ?
C72 C73 C74 117.8(5) . . ?
C72 C73 C76 120.9(5) . . ?
C74 C73 C76 121.4(5) . . ?
C75 C74 C73 120.2(5) . . ?
N7 C75 C74 121.6(5) . . ?
N7 C75 C81 114.7(5) . . ?
C74 C75 C81 123.6(5) . . ?
C85 N8 C81 118.4(5) . . ?
C85 N8 Rh2 127.4(4) . . ?
C81 N8 Rh2 113.9(3) . . ?
N8 C81 C82 120.8(5) . . ?
N8 C81 C75 116.4(5) . . ?
C82 C81 C75 122.6(5) . . ?
C81 C82 C83 120.8(5) . . ?
C84 C83 C82 117.2(5) . . ?
C84 C83 C3 125.6(5) . . ?
C82 C83 C3 117.1(5) . . ?
C85 C84 C83 119.7(5) . . ?
N8 C85 C84 123.0(5) . . ?
O3 C3 C83 110.1(5) . . ?
C30 O3 C3 117.2(4) . . ?
O3 C30 C39 115.8(5) . . ?
O3 C30 C31 123.3(5) . . ?
C39 C30 C31 120.9(5) . . ?
C32 C31 C30 120.1(5) . . ?
C31 C32 C33 121.4(5) . . ?
C32 C33 C38 118.7(5) . . ?
C32 C33 C34 121.6(5) . . ?
C38 C33 C34 119.8(5) . . ?
C35 C34 C33 121.4(6) . . ?
C34 C35 C36 119.1(6) . . ?
C37 C36 C35 121.1(6) . . ?
C36 C37 C38 121.2(6) . . ?
C33 C38 C39 120.5(5) . . ?
C33 C38 C37 117.3(5) . . ?
C39 C38 C37 122.2(5) . . ?
C30 C39 C38 118.4(5) . . ?
C30 C39 C49 120.9(5) . . ?
C38 C39 C49 120.6(5) . . ?
O4 C4 C63 109.1(4) . . ?
C40 O4 C4 118.5(4) . . ?
O4 C40 C49 116.2(5) . . ?
O4 C40 C41 122.1(5) . . ?
C49 C40 C41 121.7(5) . . ?
C42 C41 C40 120.0(5) . . ?
C41 C42 C43 120.9(5) . . ?
C48 C43 C42 118.4(5) . . ?
C48 C43 C44 120.0(5) . . ?
C42 C43 C44 121.6(5) . . ?
C45 C44 C43 120.0(5) . . ?
C44 C45 C46 121.0(5) . . ?
C47 C46 C45 120.1(6) . . ?
C46 C47 C48 121.1(5) . . ?
C43 C48 C47 117.6(5) . . ?
C43 C48 C49 120.5(5) . . ?
C47 C48 C49 121.9(5) . . ?
C40 C49 C48 118.1(5) . . ?
C40 C49 C39 121.6(5) . . ?
C48 C49 C39 120.2(5) . . ?
F2 B1 F4 107.8(6) . . ?
F2 B1 F3 114.6(6) . . ?
F4 B1 F3 105.3(6) . . ?
F2 B1 F1 113.0(5) . . ?
F4 B1 F1 106.5(5) . . ?
F3 B1 F1 109.0(5) . . ?
F8 B2 F5 111.2(7) . . ?
F8 B2 F7 106.9(7) . . ?
F5 B2 F7 110.8(6) . . ?
F8 B2 F6 110.0(7) . . ?
F5 B2 F6 109.7(6) . . ?
F7 B2 F6 108.2(7) . . ?
N102 C101 C100 170.2(11) . . ?

loop_
_geom_bond_atom_site_label_1
_geom_bond_atom_site_label_2
_geom_bond_distance
_geom_bond_site_symmetry_2
_geom_bond_publ_flag
Rh1 N6 2.077(4) . ?
Rh1 N5 2.086(5) . ?
Rh1 C13 2.107(6) . ?
Rh1 C14 2.125(5) . ?
Rh1 C16 2.125(6) . ?
Rh1 C11 2.130(6) . ?
Rh2 N7 2.077(4) . ?
Rh2 N8 2.098(5) . ?
Rh2 C21 2.121(6) . ?
Rh2 C22 2.123(6) . ?
Rh2 C25 2.131(6) . ?
Rh2 C24 2.134(6) . ?
C11 C16 1.384(9) . ?
C11 C12 1.537(9) . ?
C12 C17 1.527(8) . ?
C12 C13 1.537(8) . ?
C13 C14 1.378(9) . ?
C14 C15 1.545(8) . ?
C15 C17 1.533(8) . ?
C15 C16 1.534(9) . ?
C21 C24 1.374(9) . ?
C21 C26 1.542(9) . ?
C22 C25 1.393(9) . ?
C22 C26 1.542(9) . ?
C23 C24 1.539(9) . ?
C23 C25 1.543(9) . ?
C23 C27 1.548(9) . ?
C26 C27 1.546(9) . ?
N5 C51 1.346(7) . ?
N5 C55 1.367(7) . ?
C51 C52 1.377(8) . ?
C52 C53 1.389(8) . ?
C53 C54 1.394(8) . ?
C53 C56 1.510(8) . ?
C54 C55 1.375(8) . ?
C55 C61 1.477(8) . ?
N6 C65 1.352(7) . ?
N6 C61 1.353(7) . ?
C61 C62 1.384(8) . ?
C62 C63 1.396(8) . ?
C63 C64 1.387(8) . ?
C63 C4 1.503(8) . ?
C64 C65 1.384(8) . ?
N7 C71 1.337(7) . ?
N7 C75 1.348(7) . ?
C71 C72 1.382(8) . ?
C72 C73 1.382(8) . ?
C73 C74 1.388(8) . ?
C73 C76 1.507(8) . ?
C74 C75 1.382(8) . ?
C75 C81 1.477(8) . ?
N8 C85 1.342(7) . ?
N8 C81 1.368(7) . ?
C81 C82 1.383(8) . ?
C82 C83 1.403(8) . ?
C83 C84 1.386(8) . ?
C83 C3 1.483(8) . ?
C84 C85 1.385(8) . ?
C3 O3 1.429(6) . ?
O3 C30 1.374(6) . ?
C30 C39 1.397(8) . ?
C30 C31 1.409(8) . ?
C31 C32 1.362(8) . ?
C32 C33 1.409(8) . ?
C33 C38 1.411(8) . ?
C33 C34 1.412(8) . ?
C34 C35 1.370(9) . ?
C35 C36 1.404(9) . ?
C36 C37 1.357(8) . ?
C37 C38 1.437(8) . ?
C38 C39 1.423(8) . ?
C39 C49 1.480(7) . ?
C4 O4 1.418(6) . ?
O4 C40 1.378(6) . ?
C40 C49 1.379(7) . ?
C40 C41 1.404(8) . ?
C41 C42 1.370(8) . ?
C42 C43 1.414(8) . ?
C43 C48 1.413(8) . ?
C43 C44 1.416(8) . ?
C44 C45 1.358(9) . ?
C45 C46 1.403(8) . ?
C46 C47 1.362(8) . ?
C47 C48 1.429(8) . ?
C48 C49 1.431(7) . ?
B1 F2 1.321(7) . ?
B1 F4 1.382(8) . ?
B1 F3 1.383(8) . ?
B1 F1 1.384(7) . ?
B2 F8 1.345(10) . ?
B2 F5 1.360(8) . ?
B2 F7 1.377(9) . ?
B2 F6 1.380(9) . ?
C100 C101 1.383(12) . ?
C101 N102 1.170(12) . ?
